data_2310270
loop_
_publ_author_name
'Baenziger, N.C.'
'Rundle, R.E.'
'Snow, A.I.'
'Wilson, A.S.'

_publ_section_title
;
 Compounds of uranium with the transition metals of the first long period
;
_journal_name_full 'Acta Crystallographica (1,1948-23,1967)'
_journal_page_first 34
_journal_page_last 40
_journal_volume 3
_journal_year 1950
_chemical_formula_sum 'Co U'
_space_group_IT_number 199
_symmetry_space_group_name_Hall 'I 2b 2c 3'
_symmetry_space_group_name_H-M 'I 21 3'
_cell_angle_alpha 90
_cell_angle_beta 90
_cell_angle_gamma 90
_cell_formula_units_Z 8
_cell_length_a 6.3557
_cell_length_b 6.3557
_cell_length_c 6.3557
_cell_volume 256.738
_citation_journal_id_ASTM ACCRA9
_cod_data_source_file Baenziger_ACCRA9_1950_1256.cif
_cod_data_source_block Co1U1
_cod_original_formula_sum 'Co1 U1'
_cod_database_code 2310270

loop_
_symmetry_equiv_pos_as_xyz
x,y,z
-x,-y+1/2,z
x,-y,-z+1/2
-x,y+1/2,-z+1/2
z,x,y
-z,-x+1/2,y
z,-x,-y+1/2
-z,x+1/2,-y+1/2
y,z,x
y,-z,-x+1/2
-y,z+1/2,-x+1/2
-y+1/2,-z,x+1/2
x+1/2,y+1/2,z+1/2
-x+1/2,-y+1,z+1/2
x+1/2,-y+1/2,-z+1
-x+1/2,y+1,-z+1
z+1/2,x+1/2,y+1/2
-z+1/2,-x+1,y+1/2
z+1/2,-x+1/2,-y+1
-z+1/2,x+1,-y+1
y+1/2,z+1/2,x+1/2
y+1/2,-z+1/2,-x+1
-y+1/2,z+1,-x+1
-y+1,-z+1/2,x+1

loop_
_atom_site_label
_atom_site_type_symbol
_atom_site_fract_x
_atom_site_fract_y
_atom_site_fract_z
_atom_site_occupancy
_atom_site_U_iso_or_equiv
U1 U 0.0347 0.0347 0.0347 1 0.0
Co1 Co 0.294 0.294 0.294 1 0.0
